data_7023428
loop_
_publ_author_name
'Alcazar, Laura'
'Cordero, Beatriz'
'Esteban, Jordi'
'Tangoulis, Vassilis'
'Font-Bardia, Merc\`e'
'Calvet, Teresa'
'Escuer, Albert'

_publ_section_title
;
 Manganese clusters derived from 2-pyridylcyanoxime: new topologies and a
 large spin ground state in pyridyloximate chemistry.
;
_journal_issue 34
_journal_name_full 'Dalton transactions (Cambridge, England : 2003)'
_journal_page_first 12334
_journal_page_last 12345
_journal_paper_doi 10.1039/c3dt51329g
_journal_volume 42
_journal_year 2013
_chemical_formula_moiety '2(C56 H32 Mn4 N24 O8), C4 H10 O, 10(C H4 O), 2(H2 O)'
_chemical_formula_sum 'C126 H74 Mn8 N48 O29'
_chemical_formula_weight 3163.85
_chemical_name_systematic
;
 ?
;
_space_group_IT_number 14
_symmetry_cell_setting monoclinic
_symmetry_space_group_name_Hall '-P 2ybc'
_symmetry_space_group_name_H-M 'P 1 21/c 1'
_atom_sites_solution_hydrogens geom
_atom_sites_solution_primary direct
_atom_sites_solution_secondary difmap
_audit_creation_method SHELXL-97
_cell_angle_alpha 90.00
_cell_angle_beta 105.261(2)
_cell_angle_gamma 90.00
_cell_formula_units_Z 2
_cell_length_a 13.1707(6)
_cell_length_b 24.1765(9)
_cell_length_c 25.4451(10)
_cell_measurement_reflns_used 1869
_cell_measurement_temperature 100(2)
_cell_measurement_theta_max 16.98
_cell_measurement_theta_min 2.36
_cell_volume 7816.6(6)
_computing_cell_refinement 'Bruker SAINT'
_computing_data_collection 'Bruker APEX2'
_computing_data_reduction 'Bruker SAINT'
_computing_molecular_graphics 'ORTEP (Brueggermann and Smith, 1990)'
_computing_publication_material 'PLATON (Spek, 1990)'
_computing_structure_refinement 'SHELXL-97 (Sheldrick, 2008)'
_computing_structure_solution 'SHELXS-97 (Sheldrick, 2008)'
_diffrn_ambient_temperature 100(2)
_diffrn_measured_fraction_theta_full 1.000
_diffrn_measured_fraction_theta_max 1.000
_diffrn_measurement_device_type 'Bruker APEX-II CCD'
_diffrn_measurement_method '\f and \w scans'
_diffrn_radiation_monochromator graphite
_diffrn_radiation_source 'fine-focus sealed tube'
_diffrn_radiation_type MoK\a
_diffrn_radiation_wavelength 0.71073
_diffrn_reflns_av_R_equivalents 0.0000
_diffrn_reflns_av_sigmaI/netI 0.0799
_diffrn_reflns_limit_h_max 13
_diffrn_reflns_limit_h_min -13
_diffrn_reflns_limit_k_max 0
_diffrn_reflns_limit_k_min -25
_diffrn_reflns_limit_l_max 12
_diffrn_reflns_limit_l_min -26
_diffrn_reflns_number 9261
_diffrn_reflns_theta_full 21.73
_diffrn_reflns_theta_max 21.73
_diffrn_reflns_theta_min 1.18
_exptl_absorpt_coefficient_mu 0.705
_exptl_absorpt_correction_T_max 0.95
_exptl_absorpt_correction_T_min 0.91
_exptl_absorpt_correction_type empirical
_exptl_absorpt_process_details sadabs
_exptl_crystal_colour brown
_exptl_crystal_density_diffrn 1.344
_exptl_crystal_density_method 'not measured'
_exptl_crystal_description prism
_exptl_crystal_F_000 3196
_exptl_crystal_size_max 0.14
_exptl_crystal_size_mid 0.10
_exptl_crystal_size_min 0.07
_refine_diff_density_max 1.160
_refine_diff_density_min -0.338
_refine_diff_density_rms 0.072
_refine_ls_extinction_method none
_refine_ls_goodness_of_fit_ref 1.027
_refine_ls_hydrogen_treatment constr
_refine_ls_matrix_type full
_refine_ls_number_parameters 966
_refine_ls_number_reflns 9261
_refine_ls_number_restraints 9
_refine_ls_restrained_S_all 1.029
_refine_ls_R_factor_all 0.0786
_refine_ls_R_factor_gt 0.0428
_refine_ls_shift/su_max 0.001
_refine_ls_shift/su_mean 0.000
_refine_ls_structure_factor_coef Fsqd
_refine_ls_weighting_details 'calc w=1/[\s^2^(Fo^2^)+(0.0651P)^2^+0.0000P] where P=(Fo^2^+2Fc^2^)/3'
_refine_ls_weighting_scheme calc
_refine_ls_wR_factor_gt 0.1180
_refine_ls_wR_factor_ref 0.1313
_reflns_number_gt 6042
_reflns_number_total 9261
_reflns_threshold_expression >2sigma(I)
_cod_data_source_file c3dt51329g.txt
_cod_data_source_block af29laz1na1
_cod_original_sg_symbol_H-M P21/c
_cod_database_code 7023428

loop_
_symmetry_equiv_pos_as_xyz
'x, y, z'
'-x, y+1/2, -z+1/2'
'-x, -y, -z'
'x, -y-1/2, z-1/2'

loop_
_atom_site_label
_atom_site_type_symbol
_atom_site_fract_x
_atom_site_fract_y
_atom_site_fract_z
_atom_site_U_iso_or_equiv
_atom_site_adp_type
_atom_site_occupancy
_atom_site_symmetry_multiplicity
_atom_site_calc_flag
_atom_site_refinement_flags
Mn1 Mn 0.56818(7) 0.13886(3) 0.11228(3) 0.0232(2) Uani 1 1 d .
Mn2 Mn 0.43679(7) 0.34508(3) 0.09138(3) 0.0235(2) Uani 1 1 d .
Mn3 Mn 0.30402(7) 0.20622(3) 0.03284(3) 0.0219(2) Uani 1 1 d .
Mn4 Mn 0.70263(7) 0.27693(3) 0.09439(3) 0.0231(2) Uani 1 1 d .
O1 O 0.3214(3) 0.11993(13) 0.04176(15) 0.0269(10) Uani 1 1 d .
O2 O 0.2733(3) 0.33695(14) 0.05529(14) 0.0268(9) Uani 1 1 d .
O3 O 0.7350(3) 0.14815(14) 0.12797(15) 0.0295(10) Uani 1 1 d .
O4 O 0.3755(3) 0.22041(14) 0.11537(14) 0.0282(10) Uani 1 1 d .
O5 O 0.6902(3) 0.36238(14) 0.11018(15) 0.0311(10) Uani 1 1 d .
O6 O 0.5463(3) 0.17745(14) 0.03552(14) 0.0264(10) Uani 1 1 d .
O7 O 0.4715(3) 0.30342(14) 0.02607(14) 0.0268(10) Uani 1 1 d .
O8 O 0.6158(3) 0.25720(14) 0.15021(14) 0.0284(10) Uani 1 1 d .
N1 N 0.1324(4) 0.18948(17) 0.03247(17) 0.0245(12) Uani 1 1 d .
N2 N 0.2263(4) 0.28854(17) 0.04563(17) 0.0235(11) Uani 1 1 d .
N3 N 0.0290(4) 0.3804(2) 0.0376(2) 0.0376(14) Uani 1 1 d .
N4 N 0.6036(4) 0.04859(17) 0.09693(18) 0.0248(11) Uani 1 1 d .
N5 N 0.4128(4) 0.09656(17) 0.06108(17) 0.0236(12) Uani 1 1 d .
N6 N 0.2458(4) -0.0161(2) 0.0236(2) 0.0421(14) Uani 1 1 d .
N7 N 0.8792(4) 0.29349(18) 0.13766(18) 0.0265(12) Uani 1 1 d .
N8 N 0.7824(4) 0.19601(17) 0.12850(17) 0.0244(12) Uani 1 1 d .
N9 N 0.9819(5) 0.1045(2) 0.1766(3) 0.082(2) Uani 1 1 d .
N10 N 0.5899(4) 0.11665(18) 0.20196(18) 0.0287(12) Uani 1 1 d .
N11 N 0.4444(4) 0.18410(17) 0.14260(18) 0.0248(12) Uani 1 1 d .
N12 N 0.3051(4) 0.2246(2) 0.2345(2) 0.0392(14) Uani 1 1 d .
N13 N 0.4092(4) 0.43590(17) 0.06457(18) 0.0258(12) Uani 1 1 d .
N14 N 0.5973(4) 0.38686(18) 0.09638(18) 0.0262(12) Uani 1 1 d .
N15 N 0.7726(5) 0.4942(2) 0.1105(2) 0.0478(15) Uani 1 1 d .
N16 N 0.7292(3) 0.30173(17) 0.01236(18) 0.0223(11) Uani 1 1 d .
N17 N 0.6115(4) 0.21644(16) 0.02929(18) 0.0242(12) Uani 1 1 d .
N18 N 0.5218(4) 0.1634(2) -0.1010(2) 0.0355(13) Uani 1 1 d .
N19 N 0.2514(4) 0.20108(17) -0.06001(17) 0.0228(11) Uani 1 1 d .
N20 N 0.4010(3) 0.26852(16) -0.00165(18) 0.0203(11) Uani 1 1 d .
N21 N 0.4656(4) 0.34539(19) -0.10300(19) 0.0356(14) Uani 1 1 d .
N22 N 0.4015(4) 0.36601(18) 0.17193(18) 0.0263(12) Uani 1 1 d .
N23 N 0.5463(4) 0.29371(18) 0.15687(18) 0.0274(12) Uani 1 1 d .
N24 N 0.6582(4) 0.2485(2) 0.2878(2) 0.0400(14) Uani 1 1 d .
C1 C 0.0869(5) 0.1389(2) 0.0287(2) 0.0337(16) Uani 1 1 d .
H1 H 0.1288 0.1078 0.0296 0.040 Uiso 1 1 calc R
C2 C -0.0189(5) 0.1316(2) 0.0236(2) 0.0364(16) Uani 1 1 d .
H2 H -0.0472 0.0962 0.0227 0.044 Uiso 1 1 calc R
C3 C -0.0827(5) 0.1778(2) 0.0200(2) 0.0350(16) Uani 1 1 d .
H3 H -0.1548 0.1742 0.0154 0.042 Uiso 1 1 calc R
C4 C -0.0368(5) 0.2291(2) 0.0232(2) 0.0289(15) Uani 1 1 d .
H4 H -0.0780 0.2608 0.0207 0.035 Uiso 1 1 calc R
C5 C 0.0702(4) 0.2337(2) 0.0301(2) 0.0211(14) Uani 1 1 d .
C6 C 0.1249(5) 0.2877(2) 0.0372(2) 0.0229(14) Uani 1 1 d .
C7 C 0.0685(5) 0.3395(2) 0.0370(2) 0.0258(15) Uani 1 1 d .
C8 C 0.6977(5) 0.0255(2) 0.1094(2) 0.0255(14) Uani 1 1 d .
H8 H 0.7552 0.0482 0.1241 0.031 Uiso 1 1 calc R
C9 C 0.7175(5) -0.0300(2) 0.1022(2) 0.0299(15) Uani 1 1 d .
H9 H 0.7855 -0.0442 0.1116 0.036 Uiso 1 1 calc R
C10 C 0.6304(5) -0.0636(2) 0.0801(2) 0.0304(15) Uani 1 1 d .
H10 H 0.6399 -0.1010 0.0746 0.036 Uiso 1 1 calc R
C11 C 0.5315(5) -0.0417(2) 0.0666(2) 0.0284(15) Uani 1 1 d .
H11 H 0.4730 -0.0638 0.0520 0.034 Uiso 1 1 calc R
C12 C 0.5206(4) 0.0148(2) 0.0753(2) 0.0224(14) Uani 1 1 d .
C13 C 0.4167(5) 0.0423(2) 0.0592(2) 0.0248(14) Uani 1 1 d U
C14 C 0.3214(5) 0.0097(2) 0.0385(2) 0.0286(14) Uani 1 1 d U
C15 C 0.9257(5) 0.3429(2) 0.1446(2) 0.0327(16) Uani 1 1 d .
H15 H 0.8835 0.3742 0.1360 0.039 Uiso 1 1 calc R
C16 C 1.0352(5) 0.3503(2) 0.1643(2) 0.0362(16) Uani 1 1 d .
H16 H 1.0645 0.3855 0.1691 0.043 Uiso 1 1 calc R
C17 C 1.0980(5) 0.3036(2) 0.1763(2) 0.0325(16) Uani 1 1 d .
H17 H 1.1709 0.3066 0.1882 0.039 Uiso 1 1 calc R
C18 C 1.0492(5) 0.2521(2) 0.1701(2) 0.0290(15) Uani 1 1 d .
H18 H 1.0893 0.2200 0.1783 0.035 Uiso 1 1 calc R
C19 C 0.9420(5) 0.2487(2) 0.1518(2) 0.0264(15) Uani 1 1 d .
C20 C 0.8853(5) 0.1963(2) 0.1468(2) 0.0261(15) Uani 1 1 d .
C21 C 0.9395(5) 0.1450(3) 0.1645(3) 0.0468(19) Uani 1 1 d .
C22 C 0.6657(5) 0.0839(2) 0.2325(2) 0.0358(16) Uani 1 1 d .
H22 H 0.7156 0.0690 0.2166 0.043 Uiso 1 1 calc R
C23 C 0.6728(5) 0.0714(2) 0.2871(2) 0.0402(18) Uani 1 1 d .
H23 H 0.7269 0.0490 0.3069 0.048 Uiso 1 1 calc R
C24 C 0.6004(5) 0.0923(2) 0.3112(2) 0.0394(17) Uani 1 1 d .
H24 H 0.6033 0.0836 0.3472 0.047 Uiso 1 1 calc R
C25 C 0.5229(5) 0.1262(2) 0.2816(2) 0.0298(15) Uani 1 1 d .
H25 H 0.4735 0.1417 0.2974 0.036 Uiso 1 1 calc R
C26 C 0.5190(5) 0.1371(2) 0.2269(2) 0.0242(14) Uani 1 1 d .
C27 C 0.4423(4) 0.1753(2) 0.1929(2) 0.0246(14) Uani 1 1 d .
C28 C 0.3659(5) 0.2033(2) 0.2162(2) 0.0291(15) Uani 1 1 d .
C29 C 0.3160(5) 0.4592(2) 0.0437(2) 0.0314(15) Uani 1 1 d .
H29 H 0.2563 0.4370 0.0366 0.038 Uiso 1 1 calc R
C30 C 0.3037(5) 0.5149(2) 0.0320(2) 0.0309(15) Uani 1 1 d .
H30 H 0.2371 0.5298 0.0177 0.037 Uiso 1 1 calc R
C31 C 0.3907(5) 0.5478(2) 0.0418(2) 0.0326(16) Uani 1 1 d .
H31 H 0.3839 0.5855 0.0341 0.039 Uiso 1 1 calc R
C32 C 0.4885(5) 0.5250(2) 0.0629(2) 0.0293(15) Uani 1 1 d .
H32 H 0.5486 0.5470 0.0703 0.035 Uiso 1 1 calc R
C33 C 0.4955(4) 0.4687(2) 0.0729(2) 0.0223(14) Uani 1 1 d .
C34 C 0.5966(5) 0.4412(2) 0.0919(2) 0.0244(13) Uani 1 1 d U
C35 C 0.6945(5) 0.4707(2) 0.1020(2) 0.0296(15) Uani 1 1 d U
C36 C 0.7880(4) 0.3442(2) 0.0037(2) 0.0253(14) Uani 1 1 d .
H36 H 0.8175 0.3674 0.0329 0.030 Uiso 1 1 calc R
C37 C 0.8073(4) 0.3556(2) -0.0455(2) 0.0277(15) Uani 1 1 d .
H37 H 0.8482 0.3859 -0.0494 0.033 Uiso 1 1 calc R
C38 C 0.7649(4) 0.3212(2) -0.0895(2) 0.0289(15) Uani 1 1 d .
H38 H 0.7781 0.3272 -0.1232 0.035 Uiso 1 1 calc R
C39 C 0.7019(5) 0.2774(2) -0.0815(2) 0.0276(15) Uani 1 1 d .
H39 H 0.6710 0.2539 -0.1102 0.033 Uiso 1 1 calc R
C40 C 0.6858(4) 0.2691(2) -0.0307(2) 0.0226(14) Uani 1 1 d .
C41 C 0.6208(4) 0.2233(2) -0.0203(2) 0.0206(13) Uani 1 1 d .
C42 C 0.5645(5) 0.1891(2) -0.0642(3) 0.0252(15) Uani 1 1 d .
C43 C 0.1771(5) 0.1665(2) -0.0888(2) 0.0289(15) Uani 1 1 d .
H43 H 0.1423 0.1433 -0.0701 0.035 Uiso 1 1 calc R
C44 C 0.1506(5) 0.1645(2) -0.1454(2) 0.0348(16) Uani 1 1 d .
H44 H 0.0989 0.1402 -0.1641 0.042 Uiso 1 1 calc R
C45 C 0.2017(5) 0.1990(2) -0.1737(2) 0.0362(16) Uani 1 1 d .
H45 H 0.1849 0.1985 -0.2116 0.043 Uiso 1 1 calc R
C46 C 0.2788(5) 0.2343(2) -0.1439(2) 0.0300(15) Uani 1 1 d .
H46 H 0.3148 0.2578 -0.1616 0.036 Uiso 1 1 calc R
C47 C 0.3015(4) 0.2340(2) -0.0876(2) 0.0213(14) Uani 1 1 d .
C48 C 0.3802(4) 0.2713(2) -0.0540(2) 0.0232(14) Uani 1 1 d .
C49 C 0.4301(5) 0.3127(2) -0.0806(2) 0.0254(15) Uani 1 1 d .
C50 C 0.3274(5) 0.4012(2) 0.1786(2) 0.0342(16) Uani 1 1 d .
H50 H 0.2857 0.4189 0.1480 0.041 Uiso 1 1 calc R
C51 C 0.3097(5) 0.4126(2) 0.2285(3) 0.0375(17) Uani 1 1 d .
H51 H 0.2581 0.4378 0.2314 0.045 Uiso 1 1 calc R
C52 C 0.3696(5) 0.3860(2) 0.2740(3) 0.0403(17) Uani 1 1 d .
H52 H 0.3596 0.3931 0.3082 0.048 Uiso 1 1 calc R
C53 C 0.4454(5) 0.3485(2) 0.2678(2) 0.0389(17) Uani 1 1 d .
H53 H 0.4862 0.3294 0.2977 0.047 Uiso 1 1 calc R
C54 C 0.4596(5) 0.3397(2) 0.2160(2) 0.0299(15) Uani 1 1 d .
C55 C 0.5385(5) 0.2997(2) 0.2071(2) 0.0298(15) Uani 1 1 d .
C56 C 0.6056(5) 0.2705(2) 0.2516(3) 0.0320(16) Uani 1 1 d .
O9 O 0.3066(7) 0.0341(4) 0.2326(4) 0.075(3) Uani 0.50 1 d PD
C57 C 0.4195(9) -0.0218(5) 0.1968(5) 0.0516(19) Uani 0.50 1 d PD
H57A H 0.4357 -0.0306 0.1631 0.077 Uiso 0.50 1 calc PR
H57B H 0.4026 -0.0551 0.2132 0.077 Uiso 0.50 1 calc PR
H57C H 0.4793 -0.0044 0.2210 0.077 Uiso 0.50 1 calc PR
C58 C 0.3274(9) 0.0167(5) 0.1859(4) 0.0516(19) Uani 0.50 1 d PD
H58A H 0.3418 0.0486 0.1658 0.062 Uiso 0.50 1 calc PR
H58B H 0.2659 -0.0019 0.1635 0.062 Uiso 0.50 1 calc PR
C59 C 0.2298(9) 0.0748(5) 0.2249(4) 0.0516(19) Uani 0.50 1 d PD
H59A H 0.1635 0.0601 0.2032 0.062 Uiso 0.50 1 calc PR
H59B H 0.2494 0.1056 0.2051 0.062 Uiso 0.50 1 calc PR
C60 C 0.2162(10) 0.0954(5) 0.2790(4) 0.0516(19) Uani 0.50 1 d PD
H60A H 0.1737 0.1282 0.2732 0.077 Uiso 0.50 1 calc PR
H60B H 0.2839 0.1036 0.3031 0.077 Uiso 0.50 1 calc PR
H60C H 0.1823 0.0673 0.2951 0.077 Uiso 0.50 1 calc PR
O1W O 0.0075(4) 0.43801(19) 0.3831(2) 0.0772(16) Uani 1 1 d .
C1W C 0.0009(6) 0.4843(3) 0.4172(3) 0.062(2) Uani 1 1 d .
O2W O 0.8947(5) 0.3436(2) 0.3820(2) 0.0882(18) Uani 1 1 d .
C2W C 0.7885(7) 0.3618(3) 0.3788(4) 0.087(3) Uani 1 1 d .
O3W O 0.0248(5) 0.1467(2) 0.3988(2) 0.0811(17) Uani 1 1 d .
C3W C 0.1391(7) 0.1413(3) 0.4060(3) 0.073(2) Uani 1 1 d .
O4W O 0.0801(4) 0.55029(18) 0.1250(2) 0.0644(14) Uani 1 1 d .
C4W C 0.0316(6) 0.5134(3) 0.0809(3) 0.071(2) Uani 1 1 d .
O5W O 0.9494(4) 0.2419(2) 0.3506(2) 0.0841(17) Uani 1 1 d .
C5W C 0.9273(7) 0.2392(4) 0.2912(4) 0.088(3) Uani 1 1 d .
O6W O 0.7715(10) 0.3999(5) 0.2395(4) 0.098(4) Uani 0.50 1 d P
O7W O 0.1008(6) 0.4919(3) 0.2179(3) 0.051(3) Uani 0.50 1 d P

loop_
_atom_site_aniso_label
_atom_site_aniso_U_11
_atom_site_aniso_U_22
_atom_site_aniso_U_33
_atom_site_aniso_U_23
_atom_site_aniso_U_13
_atom_site_aniso_U_12
Mn1 0.0296(6) 0.0190(5) 0.0208(5) 0.0020(4) 0.0063(4) 0.0024(4)
Mn2 0.0278(6) 0.0213(5) 0.0209(5) -0.0014(4) 0.0057(4) 0.0002(4)
Mn3 0.0288(6) 0.0175(5) 0.0192(5) 0.0014(4) 0.0056(4) 0.0020(4)
Mn4 0.0287(6) 0.0188(5) 0.0206(5) -0.0001(4) 0.0044(4) 0.0016(4)
O1 0.030(3) 0.018(2) 0.032(2) 0.0008(18) 0.008(2) 0.0057(19)
O2 0.029(3) 0.020(2) 0.030(2) -0.0016(18) 0.0045(19) -0.0038(19)
O3 0.034(3) 0.021(2) 0.032(2) 0.0020(19) 0.006(2) 0.0000(19)
O4 0.037(3) 0.026(2) 0.017(2) 0.0033(19) 0.0005(19) 0.013(2)
O5 0.027(3) 0.025(2) 0.042(3) -0.004(2) 0.010(2) 0.002(2)
O6 0.036(3) 0.025(2) 0.016(2) 0.0024(18) 0.0036(19) -0.0036(19)
O7 0.032(3) 0.029(2) 0.018(2) -0.0052(19) 0.0050(19) -0.001(2)
O8 0.033(3) 0.029(2) 0.024(2) 0.0073(18) 0.009(2) 0.008(2)
N1 0.031(3) 0.018(3) 0.024(3) 0.004(2) 0.006(2) 0.004(2)
N2 0.027(3) 0.021(3) 0.021(3) 0.003(2) 0.004(2) -0.003(2)
N3 0.033(4) 0.022(3) 0.058(4) -0.004(3) 0.012(3) -0.003(3)
N4 0.025(3) 0.024(3) 0.026(3) 0.003(2) 0.008(2) 0.000(3)
N5 0.032(3) 0.017(3) 0.021(3) 0.003(2) 0.006(2) 0.009(2)
N6 0.036(4) 0.030(3) 0.054(4) 0.000(3) 0.003(3) -0.005(3)
N7 0.035(3) 0.019(3) 0.024(3) 0.003(2) 0.004(2) -0.001(3)
N8 0.045(4) 0.014(3) 0.015(3) -0.001(2) 0.009(3) -0.003(2)
N9 0.057(5) 0.043(4) 0.122(6) 0.012(4) -0.018(4) 0.020(3)
N10 0.029(3) 0.030(3) 0.027(3) -0.001(2) 0.008(3) 0.012(2)
N11 0.036(3) 0.018(3) 0.020(3) -0.001(2) 0.005(2) 0.001(2)
N12 0.046(4) 0.046(3) 0.026(3) 0.000(3) 0.008(3) 0.014(3)
N13 0.030(3) 0.025(3) 0.022(3) 0.000(2) 0.006(2) 0.001(3)
N14 0.022(3) 0.031(3) 0.027(3) -0.002(2) 0.006(2) 0.002(2)
N15 0.048(4) 0.037(3) 0.059(4) -0.003(3) 0.014(3) -0.009(3)
N16 0.022(3) 0.016(2) 0.028(3) 0.004(2) 0.005(2) 0.002(2)
N17 0.028(3) 0.016(3) 0.029(3) 0.007(2) 0.007(2) -0.006(2)
N18 0.046(4) 0.032(3) 0.029(3) 0.000(3) 0.011(3) -0.007(3)
N19 0.027(3) 0.016(2) 0.024(3) -0.001(2) 0.004(2) 0.004(2)
N20 0.024(3) 0.018(3) 0.020(3) -0.007(2) 0.008(2) 0.001(2)
N21 0.053(4) 0.029(3) 0.025(3) 0.004(3) 0.012(3) 0.000(3)
N22 0.027(3) 0.027(3) 0.025(3) -0.003(2) 0.005(3) -0.004(2)
N23 0.028(3) 0.032(3) 0.023(3) 0.000(2) 0.007(2) -0.004(2)
N24 0.050(4) 0.044(3) 0.027(3) 0.008(3) 0.011(3) -0.008(3)
C1 0.045(5) 0.029(4) 0.029(4) 0.007(3) 0.013(3) 0.006(3)
C2 0.039(5) 0.032(4) 0.040(4) 0.004(3) 0.013(3) -0.004(3)
C3 0.026(4) 0.031(4) 0.045(4) 0.002(3) 0.003(3) 0.004(3)
C4 0.029(4) 0.018(3) 0.040(4) 0.002(3) 0.010(3) 0.008(3)
C5 0.022(4) 0.020(3) 0.020(3) 0.003(3) 0.004(3) 0.000(3)
C6 0.025(4) 0.026(3) 0.018(3) 0.002(3) 0.006(3) 0.005(3)
C7 0.035(4) 0.016(3) 0.026(4) -0.006(3) 0.008(3) 0.001(3)
C8 0.026(4) 0.024(3) 0.025(4) 0.002(3) 0.005(3) -0.001(3)
C9 0.029(4) 0.026(4) 0.034(4) 0.005(3) 0.007(3) 0.009(3)
C10 0.036(4) 0.018(3) 0.042(4) 0.004(3) 0.018(3) 0.001(3)
C11 0.034(4) 0.023(3) 0.031(4) -0.004(3) 0.013(3) 0.000(3)
C12 0.027(4) 0.025(3) 0.018(3) 0.002(3) 0.010(3) 0.006(3)
C13 0.036(4) 0.017(3) 0.026(4) 0.004(3) 0.016(3) 0.001(2)
C14 0.030(4) 0.018(3) 0.038(4) 0.004(3) 0.009(3) 0.007(2)
C15 0.037(5) 0.031(4) 0.026(4) 0.003(3) 0.002(3) 0.001(3)
C16 0.045(5) 0.029(4) 0.032(4) -0.005(3) 0.007(3) -0.012(3)
C17 0.030(4) 0.031(4) 0.030(4) 0.011(3) -0.005(3) 0.004(3)
C18 0.027(4) 0.026(4) 0.030(4) 0.001(3) 0.001(3) 0.003(3)
C19 0.037(5) 0.018(3) 0.024(4) 0.002(3) 0.008(3) 0.001(3)
C20 0.030(4) 0.027(4) 0.020(3) 0.002(3) 0.003(3) 0.006(3)
C21 0.032(4) 0.034(4) 0.061(5) -0.002(4) -0.012(4) 0.002(4)
C22 0.031(4) 0.032(4) 0.044(4) 0.000(3) 0.009(3) 0.013(3)
C23 0.053(5) 0.036(4) 0.019(4) 0.013(3) -0.012(3) 0.005(3)
C24 0.055(5) 0.040(4) 0.021(4) 0.001(3) 0.007(4) 0.004(4)
C25 0.035(4) 0.039(4) 0.017(4) 0.000(3) 0.010(3) 0.008(3)
C26 0.034(4) 0.018(3) 0.020(4) -0.007(3) 0.006(3) -0.003(3)
C27 0.020(4) 0.026(3) 0.026(4) 0.001(3) 0.004(3) 0.006(3)
C28 0.038(5) 0.032(4) 0.012(3) 0.005(3) -0.003(3) -0.003(3)
C29 0.038(5) 0.029(4) 0.028(4) -0.005(3) 0.010(3) -0.002(3)
C30 0.032(4) 0.025(4) 0.033(4) 0.000(3) 0.003(3) 0.010(3)
C31 0.036(4) 0.023(3) 0.037(4) 0.005(3) 0.007(3) 0.001(3)
C32 0.025(4) 0.028(4) 0.037(4) 0.004(3) 0.012(3) -0.002(3)
C33 0.023(4) 0.023(3) 0.019(3) 0.001(3) 0.002(3) 0.005(3)
C34 0.033(4) 0.016(3) 0.024(3) 0.003(3) 0.007(3) 0.001(2)
C35 0.036(4) 0.021(3) 0.032(4) 0.011(3) 0.011(3) -0.001(3)
C36 0.022(4) 0.025(3) 0.027(4) 0.005(3) 0.003(3) 0.002(3)
C37 0.029(4) 0.018(3) 0.038(4) 0.004(3) 0.012(3) 0.003(3)
C38 0.024(4) 0.038(4) 0.026(4) 0.003(3) 0.010(3) 0.001(3)
C39 0.038(4) 0.024(3) 0.022(4) -0.001(3) 0.011(3) 0.000(3)
C40 0.020(4) 0.028(3) 0.020(3) -0.002(3) 0.005(3) 0.002(3)
C41 0.020(4) 0.027(3) 0.015(3) 0.008(3) 0.005(3) 0.003(3)
C42 0.026(4) 0.027(4) 0.027(4) 0.004(3) 0.014(3) -0.005(3)
C43 0.036(4) 0.013(3) 0.035(4) 0.002(3) 0.005(3) 0.005(3)
C44 0.035(4) 0.037(4) 0.026(4) -0.003(3) -0.004(3) 0.008(3)
C45 0.041(5) 0.045(4) 0.018(4) -0.003(3) 0.000(3) 0.004(3)
C46 0.032(4) 0.035(4) 0.025(4) 0.007(3) 0.010(3) 0.003(3)
C47 0.023(4) 0.019(3) 0.023(4) 0.003(3) 0.008(3) 0.012(3)
C48 0.027(4) 0.023(3) 0.021(4) -0.001(3) 0.008(3) -0.002(3)
C49 0.032(4) 0.028(4) 0.013(3) 0.000(3) 0.000(3) 0.003(3)
C50 0.036(4) 0.030(4) 0.039(4) 0.000(3) 0.014(3) -0.001(3)
C51 0.049(5) 0.025(3) 0.045(5) -0.017(3) 0.024(4) -0.003(3)
C52 0.049(5) 0.041(4) 0.036(4) -0.012(4) 0.020(4) -0.005(4)
C53 0.054(5) 0.036(4) 0.026(4) 0.000(3) 0.009(3) -0.008(4)
C54 0.038(4) 0.027(3) 0.027(4) -0.007(3) 0.011(3) -0.012(3)
C55 0.041(4) 0.030(4) 0.017(4) 0.000(3) 0.005(3) -0.012(3)
C56 0.049(5) 0.031(4) 0.015(4) 0.001(3) 0.007(3) -0.007(3)
O9 0.040(7) 0.106(8) 0.077(8) 0.012(7) 0.012(6) 0.015(6)
C57 0.046(5) 0.061(5) 0.044(4) -0.003(4) 0.004(4) -0.013(4)
C58 0.046(5) 0.061(5) 0.044(4) -0.003(4) 0.004(4) -0.013(4)
C59 0.046(5) 0.061(5) 0.044(4) -0.003(4) 0.004(4) -0.013(4)
C60 0.046(5) 0.061(5) 0.044(4) -0.003(4) 0.004(4) -0.013(4)
O1W 0.090(5) 0.055(3) 0.099(4) -0.005(3) 0.046(4) -0.006(3)
C1W 0.073(6) 0.044(4) 0.074(6) -0.012(4) 0.027(5) 0.002(4)
O2W 0.100(5) 0.077(4) 0.089(4) -0.007(3) 0.029(4) 0.001(4)
C2W 0.068(7) 0.088(6) 0.104(7) 0.006(6) 0.022(6) 0.012(5)
O3W 0.080(5) 0.074(4) 0.091(4) -0.004(3) 0.024(4) -0.003(3)
C3W 0.060(6) 0.077(6) 0.088(6) -0.011(5) 0.030(5) -0.018(5)
O4W 0.062(4) 0.059(3) 0.072(4) -0.004(3) 0.016(3) -0.001(3)
C4W 0.080(7) 0.058(5) 0.079(6) -0.023(5) 0.027(5) -0.020(4)
O5W 0.086(5) 0.078(4) 0.093(5) 0.005(3) 0.033(4) -0.001(3)
C5W 0.091(8) 0.115(7) 0.058(6) -0.006(5) 0.021(5) 0.000(6)
O6W 0.118(11) 0.125(10) 0.052(7) -0.001(7) 0.024(7) -0.017(8)
O7W 0.036(6) 0.037(5) 0.063(6) 0.031(5) -0.016(5) -0.005(4)

loop_
_atom_type_symbol
_atom_type_description
_atom_type_scat_dispersion_real
_atom_type_scat_dispersion_imag
_atom_type_scat_source
C C 0.0033 0.0016 'International Tables Vol C Tables 4.2.6.8 and 6.1.1.4'
H H 0.0000 0.0000 'International Tables Vol C Tables 4.2.6.8 and 6.1.1.4'
Mn Mn 0.3368 0.7283 'International Tables Vol C Tables 4.2.6.8 and 6.1.1.4'
N N 0.0061 0.0033 'International Tables Vol C Tables 4.2.6.8 and 6.1.1.4'
O O 0.0106 0.0060 'International Tables Vol C Tables 4.2.6.8 and 6.1.1.4'

loop_
_geom_angle_atom_site_label_1
_geom_angle_atom_site_label_2
_geom_angle_atom_site_label_3
_geom_angle
O6 Mn1 O3 90.54(14)
O6 Mn1 N11 99.60(16)
O3 Mn1 N11 133.09(15)
O6 Mn1 N4 104.33(15)
O3 Mn1 N4 83.46(15)
N11 Mn1 N4 135.89(16)
O6 Mn1 N10 167.35(15)
O3 Mn1 N10 89.18(16)
N11 Mn1 N10 71.67(16)
N4 Mn1 N10 88.21(15)
O6 Mn1 N5 78.06(14)
O3 Mn1 N5 148.26(15)
N11 Mn1 N5 78.40(16)
N4 Mn1 N5 71.17(16)
N10 Mn1 N5 108.23(16)
O7 Mn2 O2 91.19(15)
O7 Mn2 N23 95.18(16)
O2 Mn2 N23 130.26(15)
O7 Mn2 N22 163.97(15)
O2 Mn2 N22 89.19(16)
N23 Mn2 N22 72.58(17)
O7 Mn2 N13 105.92(15)
O2 Mn2 N13 84.07(16)
N23 Mn2 N13 139.63(17)
N22 Mn2 N13 90.06(16)
O7 Mn2 N14 82.32(15)
O2 Mn2 N14 150.94(15)
N23 Mn2 N14 78.69(16)
N22 Mn2 N14 104.68(16)
N13 Mn2 N14 70.76(17)
O4 Mn3 O1 92.69(14)
O4 Mn3 N19 168.98(16)
O1 Mn3 N19 92.99(14)
O4 Mn3 N20 97.34(16)
O1 Mn3 N20 129.52(15)
N19 Mn3 N20 71.80(16)
O4 Mn3 N1 102.46(15)
O1 Mn3 N1 84.55(15)
N19 Mn3 N1 87.47(16)
N20 Mn3 N1 139.61(15)
O4 Mn3 N2 79.36(14)
O1 Mn3 N2 151.95(15)
N19 Mn3 N2 99.70(15)
N20 Mn3 N2 78.42(15)
N1 Mn3 N2 71.25(16)
O8 Mn4 O5 90.60(14)
O8 Mn4 N8 79.98(15)
O5 Mn4 N8 144.55(16)
O8 Mn4 N16 156.80(15)
O5 Mn4 N16 87.44(15)
N8 Mn4 N16 113.99(15)
O8 Mn4 N17 93.97(15)
O5 Mn4 N17 134.89(15)
N8 Mn4 N17 80.16(15)
N16 Mn4 N17 71.63(16)
O8 Mn4 N7 111.88(15)
O5 Mn4 N7 81.95(15)
N8 Mn4 N7 70.45(16)
N16 Mn4 N7 90.73(16)
N17 Mn4 N7 135.80(16)
N5 O1 Mn3 122.3(3)
N2 O2 Mn2 122.6(3)
N8 O3 Mn1 123.8(3)
N11 O4 Mn3 118.9(3)
N14 O5 Mn4 119.9(3)
N17 O6 Mn1 119.6(3)
N20 O7 Mn2 117.6(3)
N23 O8 Mn4 117.2(3)
C5 N1 C1 117.7(5)
C5 N1 Mn3 116.7(3)
C1 N1 Mn3 125.2(4)
C6 N2 O2 117.3(4)
C6 N2 Mn3 116.2(3)
O2 N2 Mn3 126.2(3)
C8 N4 C12 116.6(4)
C8 N4 Mn1 125.7(4)
C12 N4 Mn1 117.6(4)
O1 N5 C13 117.4(5)
O1 N5 Mn1 127.1(3)
C13 N5 Mn1 114.7(4)
C15 N7 C19 117.0(5)
C15 N7 Mn4 125.7(4)
C19 N7 Mn4 116.9(4)
C20 N8 O3 116.9(4)
C20 N8 Mn4 117.3(3)
O3 N8 Mn4 125.6(4)
C22 N10 C26 116.2(5)
C22 N10 Mn1 126.3(4)
C26 N10 Mn1 117.5(4)
C27 N11 O4 115.7(4)
C27 N11 Mn1 117.3(4)
O4 N11 Mn1 126.9(3)
C29 N13 C33 117.5(5)
C29 N13 Mn2 125.6(4)
C33 N13 Mn2 116.9(4)
C34 N14 O5 117.0(5)
C34 N14 Mn2 116.4(4)
O5 N14 Mn2 126.0(3)
C36 N16 C40 117.1(5)
C36 N16 Mn4 125.8(4)
C40 N16 Mn4 117.0(3)
C41 N17 O6 116.0(4)
C41 N17 Mn4 116.8(3)
O6 N17 Mn4 127.2(3)
C47 N19 C43 118.1(5)
C47 N19 Mn3 116.8(4)
C43 N19 Mn3 125.1(4)
C48 N20 O7 116.7(4)
C48 N20 Mn3 116.2(4)
O7 N20 Mn3 127.0(3)
C50 N22 C54 118.0(5)
C50 N22 Mn2 125.8(4)
C54 N22 Mn2 116.2(4)
O8 N23 C55 115.7(5)
O8 N23 Mn2 127.1(3)
C55 N23 Mn2 117.2(4)
N1 C1 C2 122.7(5)
N1 C1 H1 118.6
C2 C1 H1 118.6
C1 C2 C3 118.9(6)
C1 C2 H2 120.6
C3 C2 H2 120.6
C4 C3 C2 118.4(6)
C4 C3 H3 120.8
C2 C3 H3 120.8
C3 C4 C5 120.0(5)
C3 C4 H4 120.0
C5 C4 H4 120.0
N1 C5 C4 122.2(5)
N1 C5 C6 115.3(5)
C4 C5 C6 122.4(5)
N2 C6 C7 119.3(5)
N2 C6 C5 118.8(5)
C7 C6 C5 121.9(5)
N3 C7 C6 177.2(6)
N4 C8 C9 125.0(5)
N4 C8 H8 117.5
C9 C8 H8 117.5
C8 C9 C10 116.9(5)
C8 C9 H9 121.6
C10 C9 H9 121.6
C11 C10 C9 120.4(5)
C11 C10 H10 119.8
C9 C10 H10 119.8
C10 C11 C12 118.1(6)
C10 C11 H11 121.0
C12 C11 H11 121.0
N4 C12 C11 123.1(5)
N4 C12 C13 115.4(5)
C11 C12 C13 121.5(5)
N5 C13 C14 121.0(5)
N5 C13 C12 118.7(5)
C14 C13 C12 120.1(5)
N6 C14 C13 178.0(7)
N7 C15 C16 123.6(5)
N7 C15 H15 118.2
C16 C15 H15 118.2
C17 C16 C15 118.1(5)
C17 C16 H16 121.0
C15 C16 H16 121.0
C16 C17 C18 118.2(6)
C16 C17 H17 120.9
C18 C17 H17 120.9
C19 C18 C17 119.8(5)
C19 C18 H18 120.1
C17 C18 H18 120.1
N7 C19 C18 123.2(5)
N7 C19 C20 114.1(5)
C18 C19 C20 122.7(5)
N8 C20 C21 119.1(5)
N8 C20 C19 119.6(5)
C21 C20 C19 121.3(6)
N9 C21 C20 177.7(8)
N10 C22 C23 122.9(6)
N10 C22 H22 118.5
C23 C22 H22 118.5
C24 C23 C22 119.7(6)
C24 C23 H23 120.1
C22 C23 H23 120.1
C23 C24 C25 119.0(6)
C23 C24 H24 120.5
C25 C24 H24 120.5
C24 C25 C26 119.1(5)
C24 C25 H25 120.5
C26 C25 H25 120.5
N10 C26 C25 123.1(5)
N10 C26 C27 113.9(5)
C25 C26 C27 122.9(5)
N11 C27 C28 121.1(5)
N11 C27 C26 119.5(5)
C28 C27 C26 119.5(5)
N12 C28 C27 179.0(6)
N13 C29 C30 123.0(6)
N13 C29 H29 118.5
C30 C29 H29 118.5
C31 C30 C29 119.0(6)
C31 C30 H30 120.5
C29 C30 H30 120.5
C30 C31 C32 119.6(5)
C30 C31 H31 120.2
C32 C31 H31 120.2
C31 C32 C33 118.5(5)
C31 C32 H32 120.8
C33 C32 H32 120.8
N13 C33 C32 122.3(5)
N13 C33 C34 116.2(5)
C32 C33 C34 121.5(5)
N14 C34 C35 119.7(5)
N14 C34 C33 118.0(5)
C35 C34 C33 122.2(5)
N15 C35 C34 179.5(7)
N16 C36 C37 124.0(5)
N16 C36 H36 118.0
C37 C36 H36 118.0
C36 C37 C38 118.9(5)
C36 C37 H37 120.5
C38 C37 H37 120.5
C37 C38 C39 117.9(5)
C37 C38 H38 121.1
C39 C38 H38 121.1
C40 C39 C38 119.5(5)
C40 C39 H39 120.3
C38 C39 H39 120.3
N16 C40 C39 122.6(5)
N16 C40 C41 116.0(5)
C39 C40 C41 121.3(5)
N17 C41 C42 121.2(5)
N17 C41 C40 118.4(5)
C42 C41 C40 120.3(5)
N18 C42 C41 176.4(6)
N19 C43 C44 122.2(6)
N19 C43 H43 118.9
C44 C43 H43 118.9
C45 C44 C43 119.5(6)
C45 C44 H44 120.2
C43 C44 H44 120.2
C44 C45 C46 118.1(5)
C44 C45 H45 120.9
C46 C45 H45 120.9
C47 C46 C45 119.3(5)
C47 C46 H46 120.3
C45 C46 H46 120.3
N19 C47 C46 122.8(5)
N19 C47 C48 115.5(5)
C46 C47 C48 121.8(5)
N20 C48 C49 121.1(5)
N20 C48 C47 119.6(5)
C49 C48 C47 119.2(5)
N21 C49 C48 177.3(6)
N22 C50 C51 123.4(6)
N22 C50 H50 118.3
C51 C50 H50 118.3
C50 C51 C52 118.9(6)
C50 C51 H51 120.6
C52 C51 H51 120.6
C51 C52 C53 118.6(6)
C51 C52 H52 120.7
C53 C52 H52 120.7
C52 C53 C54 119.1(6)
C52 C53 H53 120.4
C54 C53 H53 120.4
N22 C54 C53 122.0(6)
N22 C54 C55 116.8(5)
C53 C54 C55 121.2(6)
N23 C55 C56 121.8(6)
N23 C55 C54 117.2(5)
C56 C55 C54 121.0(5)
N24 C56 C55 178.1(7)
C58 O9 C59 113.8(8)
C58 C57 H57A 109.5
C58 C57 H57B 109.5
H57A C57 H57B 109.5
C58 C57 H57C 109.5
H57A C57 H57C 109.5
H57B C57 H57C 109.5
O9 C58 C57 111.8(8)
O9 C58 H58A 109.3
C57 C58 H58A 109.3
O9 C58 H58B 109.3
C57 C58 H58B 109.3
H58A C58 H58B 107.9
O9 C59 C60 111.1(8)
O9 C59 H59A 109.4
C60 C59 H59A 109.4
O9 C59 H59B 109.4
C60 C59 H59B 109.4
H59A C59 H59B 108.0
C59 C60 H60A 109.5
C59 C60 H60B 109.5
H60A C60 H60B 109.5
C59 C60 H60C 109.5
H60A C60 H60C 109.5
H60B C60 H60C 109.5

loop_
_geom_bond_atom_site_label_1
_geom_bond_atom_site_label_2
_geom_bond_distance
Mn1 O6 2.115(3)
Mn1 O3 2.139(4)
Mn1 N11 2.261(5)
Mn1 N4 2.287(4)
Mn1 N10 2.288(4)
Mn1 N5 2.351(5)
Mn2 O7 2.094(3)
Mn2 O2 2.116(4)
Mn2 N23 2.266(5)
Mn2 N22 2.275(5)
Mn2 N13 2.300(4)
Mn2 N14 2.316(5)
Mn3 O4 2.091(4)
Mn3 O1 2.105(3)
Mn3 N19 2.284(4)
Mn3 N20 2.294(4)
Mn3 N1 2.294(5)
Mn3 N2 2.300(4)
Mn4 O8 2.099(4)
Mn4 O5 2.119(3)
Mn4 N8 2.281(4)
Mn4 N16 2.285(4)
Mn4 N17 2.297(4)
Mn4 N7 2.330(5)
O1 N5 1.303(5)
O2 N2 1.317(5)
O3 N8 1.313(5)
O4 N11 1.320(5)
O5 N14 1.322(5)
O6 N17 1.313(5)
O7 N20 1.314(5)
O8 N23 1.315(5)
N1 C5 1.339(6)
N1 C1 1.354(7)
N2 C6 1.296(6)
N3 C7 1.118(6)
N4 C8 1.319(7)
N4 C12 1.360(7)
N5 C13 1.313(6)
N6 C14 1.153(7)
N7 C15 1.332(7)
N7 C19 1.353(7)
N8 C20 1.312(7)
N9 C21 1.131(7)
N10 C22 1.349(7)
N10 C26 1.354(7)
N11 C27 1.305(7)
N12 C28 1.148(7)
N13 C29 1.328(7)
N13 C33 1.356(7)
N14 C34 1.318(6)
N15 C35 1.144(7)
N16 C36 1.338(6)
N16 C40 1.349(6)
N17 C41 1.311(6)
N18 C42 1.142(7)
N19 C47 1.343(6)
N19 C43 1.347(7)
N20 C48 1.289(6)
N21 C49 1.143(6)
N22 C50 1.340(7)
N22 C54 1.340(7)
N23 C55 1.317(7)
N24 C56 1.128(7)
C1 C2 1.377(8)
C1 H1 0.9300
C2 C3 1.386(8)
C2 H2 0.9300
C3 C4 1.373(7)
C3 H3 0.9300
C4 C5 1.379(7)
C4 H4 0.9300
C5 C6 1.478(7)
C6 C7 1.456(8)
C8 C9 1.390(7)
C8 H8 0.9300
C9 C10 1.396(8)
C9 H9 0.9300
C10 C11 1.363(8)
C10 H10 0.9300
C11 C12 1.398(7)
C11 H11 0.9300
C12 C13 1.479(8)
C13 C14 1.458(8)
C15 C16 1.409(8)
C15 H15 0.9300
C16 C17 1.386(8)
C16 H16 0.9300
C17 C18 1.391(7)
C17 H17 0.9300
C18 C19 1.368(8)
C18 H18 0.9300
C19 C20 1.458(8)
C20 C21 1.443(8)
C22 C23 1.402(8)
C22 H22 0.9300
C23 C24 1.358(8)
C23 H23 0.9300
C24 C25 1.370(8)
C24 H24 0.9300
C25 C26 1.403(7)
C25 H25 0.9300
C26 C27 1.470(7)
C27 C28 1.462(8)
C29 C30 1.379(7)
C29 H29 0.9300
C30 C31 1.362(8)
C30 H30 0.9300
C31 C32 1.373(8)
C31 H31 0.9300
C32 C33 1.384(7)
C32 H32 0.9300
C33 C34 1.454(7)
C34 C35 1.436(8)
C36 C37 1.372(7)
C36 H36 0.9300
C37 C38 1.387(7)
C37 H37 0.9300
C38 C39 1.394(7)
C38 H38 0.9300
C39 C40 1.379(7)
C39 H39 0.9300
C40 C41 1.464(7)
C41 C42 1.429(8)
C43 C44 1.392(8)
C43 H43 0.9300
C44 C45 1.387(8)
C44 H44 0.9300
C45 C46 1.389(8)
C45 H45 0.9300
C46 C47 1.386(7)
C46 H46 0.9300
C47 C48 1.467(7)
C48 C49 1.458(8)
C50 C51 1.377(8)
C50 H50 0.9300
C51 C52 1.377(8)
C51 H51 0.9300
C52 C53 1.390(8)
C52 H52 0.9300
C53 C54 1.394(8)
C53 H53 0.9300
C54 C55 1.480(8)
C55 C56 1.426(9)
O9 C58 1.353(8)
O9 C59 1.389(8)
C57 C58 1.497(8)
C57 H57A 0.9600
C57 H57B 0.9600
C57 H57C 0.9600
C58 H58A 0.9700
C58 H58B 0.9700
C59 C60 1.520(8)
C59 H59A 0.9700
C59 H59B 0.9700
C60 H60A 0.9600
C60 H60B 0.9600
C60 H60C 0.9600
O1W C1W 1.433(8)
O2W C2W 1.447(10)
O3W C3W 1.473(9)
O4W C4W 1.444(8)
O5W C5W 1.462(9)
